data_7023979
loop_
_publ_author_name
'Kreye, Markus'
'Runyon, Jason W.'
'Freytag, Matthias'
'Jones, Peter G.'
'Walter, Marc D.'

_publ_section_title
;
 Phosphine-substituted sterically encumbered pyrrolyl ligands - synthesis
 and reactivity studies.
;
_journal_issue 48
_journal_name_full 'Dalton transactions (Cambridge, England : 2003)'
_journal_page_first 16846
_journal_page_last 16856
_journal_paper_doi 10.1039/c3dt52205a
_journal_volume 42
_journal_year 2013
_chemical_formula_sum 'C24 H30 N P'
_chemical_formula_weight 363.46
_space_group_IT_number 2
_symmetry_cell_setting triclinic
_symmetry_space_group_name_Hall '-P 1'
_symmetry_space_group_name_H-M 'P -1'
_atom_sites_solution_hydrogens geom
_atom_sites_solution_primary direct
_atom_sites_solution_secondary difmap
_audit_creation_method SHELXL-97
_cell_angle_alpha 75.024(10)
_cell_angle_beta 68.112(12)
_cell_angle_gamma 72.514(10)
_cell_formula_units_Z 2
_cell_length_a 10.1466(12)
_cell_length_b 10.3281(13)
_cell_length_c 11.5600(16)
_cell_measurement_reflns_used 11608
_cell_measurement_temperature 100(2)
_cell_measurement_theta_max 75.4270
_cell_measurement_theta_min 4.1470
_cell_volume 1057.4(3)
_computing_cell_refinement
; 
CrysAlisPro, Agilent Technologies, 
Version 1.171.36.28 (release 01-02-2013 CrysAlis171 .NET) 
(compiled Feb  1 2013,16:14:44) 
;
_computing_data_collection
; 
CrysAlisPro, Agilent Technologies, 
Version 1.171.36.28 (release 01-02-2013 CrysAlis171 .NET) 
(compiled Feb  1 2013,16:14:44) 
;
_computing_data_reduction
; 
CrysAlisPro, Agilent Technologies, 
Version 1.171.36.28 (release 01-02-2013 CrysAlis171 .NET) 
(compiled Feb  1 2013,16:14:44) 
;
_computing_molecular_graphics 'Bruker XP'
_computing_publication_material SHELXL-97
_computing_structure_refinement 'SHELXL-97 (Sheldrick, 1997)'
_computing_structure_solution 'SHELXS-97 (Sheldrick, 1990)'
_diffrn_ambient_temperature 100(2)
_diffrn_detector_area_resol_mean 10.3543
_diffrn_measured_fraction_theta_full 0.997
_diffrn_measured_fraction_theta_max 0.991
_diffrn_measurement_device_type 'Oxford Diffraction Xcalibur, Atlas, Nova'
_diffrn_measurement_method '\w scans'
_diffrn_radiation_monochromator mirror
_diffrn_radiation_source 'Nova (Cu) X-ray Source'
_diffrn_radiation_type 'Cu K\a'
_diffrn_radiation_wavelength 1.54184
_diffrn_reflns_av_R_equivalents 0.0568
_diffrn_reflns_av_sigmaI/netI 0.0303
_diffrn_reflns_limit_h_max 12
_diffrn_reflns_limit_h_min -12
_diffrn_reflns_limit_k_max 12
_diffrn_reflns_limit_k_min -12
_diffrn_reflns_limit_l_max 14
_diffrn_reflns_limit_l_min -14
_diffrn_reflns_number 26651
_diffrn_reflns_theta_full 75.00
_diffrn_reflns_theta_max 75.85
_diffrn_reflns_theta_min 4.18
_exptl_absorpt_coefficient_mu 1.178
_exptl_absorpt_correction_T_max 1.00000
_exptl_absorpt_correction_T_min 0.55472
_exptl_absorpt_correction_type multi-scan
_exptl_absorpt_process_details
; 
CrysAlisPro, Agilent Technologies, 
Version 1.171.36.28 (release 01-02-2013 CrysAlis171 .NET) 
(compiled Feb  1 2013,16:14:44) 
;
_exptl_crystal_colour colourless
_exptl_crystal_density_diffrn 1.142
_exptl_crystal_density_method 'not measured'
_exptl_crystal_description plate
_exptl_crystal_F_000 392
_exptl_crystal_size_max 0.12
_exptl_crystal_size_mid 0.1
_exptl_crystal_size_min 0.03
_refine_diff_density_max 0.558
_refine_diff_density_min -0.365
_refine_diff_density_rms 0.048
_refine_ls_extinction_method none
_refine_ls_goodness_of_fit_ref 1.051
_refine_ls_hydrogen_treatment mixed
_refine_ls_matrix_type full
_refine_ls_number_parameters 246
_refine_ls_number_reflns 4359
_refine_ls_number_restraints 21
_refine_ls_restrained_S_all 1.064
_refine_ls_R_factor_all 0.0492
_refine_ls_R_factor_gt 0.0433
_refine_ls_shift/su_max 0.000
_refine_ls_shift/su_mean 0.000
_refine_ls_structure_factor_coef Fsqd
_refine_ls_weighting_details 'calc w=1/[\s^2^(Fo^2^)+(0.0413P)^2^+0.6575P] where P=(Fo^2^+2Fc^2^)/3'
_refine_ls_weighting_scheme calc
_refine_ls_wR_factor_gt 0.1024
_refine_ls_wR_factor_ref 0.1065
_reflns_number_gt 3894
_reflns_number_total 4359
_reflns_threshold_expression >2sigma(I)
_cod_data_source_file c3dt52205a.txt
_cod_data_source_block mk83
_cod_original_cell_volume 1057.4(2)
_cod_database_code 7023979

loop_
_symmetry_equiv_pos_as_xyz
'x, y, z'
'-x, -y, -z'

loop_
_atom_site_label
_atom_site_type_symbol
_atom_site_fract_x
_atom_site_fract_y
_atom_site_fract_z
_atom_site_U_iso_or_equiv
_atom_site_adp_type
_atom_site_occupancy
_atom_site_symmetry_multiplicity
_atom_site_calc_flag
_atom_site_refinement_flags
_atom_site_disorder_assembly
_atom_site_disorder_group
P P 0.29441(4) 0.36561(4) 0.36483(4) 0.02091(11) Uani 1 1 d . . .
N N 0.67865(14) 0.24624(13) 0.11147(12) 0.0189(3) Uani 1 1 d . . .
H01 H 0.733(2) 0.222(2) 0.037(2) 0.030(5) Uiso 1 1 d . . .
C1 C 0.52872(16) 0.27672(15) 0.15211(14) 0.0185(3) Uani 1 1 d . . .
C2 C 0.48323(16) 0.31780(16) 0.26867(14) 0.0197(3) Uani 1 1 d . . .
C3 C 0.61292(16) 0.30980(17) 0.29599(14) 0.0218(3) Uani 1 1 d . . .
H3 H 0.6155 0.3314 0.3700 0.026 Uiso 1 1 calc R . .
C4 C 0.73162(16) 0.26598(16) 0.19776(14) 0.0204(3) Uani 1 1 d . A .
C5 C 0.44652(17) 0.25920(17) 0.07280(15) 0.0233(3) Uani 1 1 d . . .
C6 C 0.3430(2) 0.39616(18) 0.04133(18) 0.0313(4) Uani 1 1 d . . .
H6A H 0.2740 0.4273 0.1199 0.047 Uiso 1 1 calc R . .
H6B H 0.2892 0.3830 -0.0081 0.047 Uiso 1 1 calc R . .
H6C H 0.3997 0.4654 -0.0079 0.047 Uiso 1 1 calc R . .
C7 C 0.35888(19) 0.14891(18) 0.14626(18) 0.0294(4) Uani 1 1 d . . .
H7A H 0.4253 0.0620 0.1666 0.044 Uiso 1 1 calc R . .
H7B H 0.3079 0.1357 0.0944 0.044 Uiso 1 1 calc R . .
H7C H 0.2875 0.1786 0.2246 0.044 Uiso 1 1 calc R . .
C8 C 0.5530(2) 0.2131(2) -0.05158(17) 0.0336(4) Uani 1 1 d . . .
H8A H 0.6094 0.2829 -0.0999 0.050 Uiso 1 1 calc R . .
H8B H 0.4982 0.2017 -0.1010 0.050 Uiso 1 1 calc R . .
H8C H 0.6194 0.1254 -0.0334 0.050 Uiso 1 1 calc R . .
C9 C 0.89380(16) 0.23664(17) 0.17488(15) 0.0240(3) Uani 1 1 d D . .
C10 C 0.9569(4) 0.3523(4) 0.0893(3) 0.0360(9) Uiso 0.533(3) 1 d PD A 1
H10A H 1.0616 0.3310 0.0769 0.054 Uiso 0.533(3) 1 calc PR A 1
H10B H 0.9089 0.4364 0.1267 0.054 Uiso 0.533(3) 1 calc PR A 1
H10C H 0.9419 0.3662 0.0076 0.054 Uiso 0.533(3) 1 calc PR A 1
C11 C 0.9218(4) 0.2080(4) 0.3035(3) 0.0322(8) Uiso 0.533(3) 1 d PD A 1
H11A H 0.8856 0.1271 0.3565 0.048 Uiso 0.533(3) 1 calc PR A 1
H11B H 0.8708 0.2881 0.3464 0.048 Uiso 0.533(3) 1 calc PR A 1
H11C H 1.0267 0.1908 0.2887 0.048 Uiso 0.533(3) 1 calc PR A 1
C12 C 0.9749(4) 0.1012(3) 0.1172(3) 0.0310(8) Uiso 0.533(3) 1 d PD A 1
H12A H 1.0778 0.0789 0.1116 0.046 Uiso 0.533(3) 1 calc PR A 1
H12B H 0.9677 0.1145 0.0325 0.046 Uiso 0.533(3) 1 calc PR A 1
H12C H 0.9299 0.0255 0.1714 0.046 Uiso 0.533(3) 1 calc PR A 1
C10' C 0.9222(4) 0.3329(4) 0.2417(3) 0.0269(8) Uiso 0.467(3) 1 d PD A 2
H10D H 0.8646 0.3205 0.3316 0.040 Uiso 0.467(3) 1 calc PR A 2
H10E H 0.8939 0.4288 0.2029 0.040 Uiso 0.467(3) 1 calc PR A 2
H10F H 1.0261 0.3101 0.2329 0.040 Uiso 0.467(3) 1 calc PR A 2
C11' C 0.9472(4) 0.0908(4) 0.2228(4) 0.0342(9) Uiso 0.467(3) 1 d PD A 2
H11D H 0.9319 0.0324 0.1764 0.051 Uiso 0.467(3) 1 calc PR A 2
H11E H 0.8937 0.0699 0.3130 0.051 Uiso 0.467(3) 1 calc PR A 2
H11F H 1.0515 0.0731 0.2109 0.051 Uiso 0.467(3) 1 calc PR A 2
C12' C 0.9735(4) 0.2738(4) 0.0318(4) 0.0335(9) Uiso 0.467(3) 1 d PD A 2
H12D H 1.0785 0.2565 0.0170 0.050 Uiso 0.467(3) 1 calc PR A 2
H12E H 0.9364 0.3712 0.0027 0.050 Uiso 0.467(3) 1 calc PR A 2
H12F H 0.9563 0.2171 -0.0149 0.050 Uiso 0.467(3) 1 calc PR A 2
C13 C 0.30594(16) 0.28491(17) 0.52351(15) 0.0222(3) Uani 1 1 d . . .
C14 C 0.26478(19) 0.35661(19) 0.62244(16) 0.0286(4) Uani 1 1 d . . .
H14 H 0.2373 0.4543 0.6076 0.034 Uiso 1 1 calc R . .
C15 C 0.2634(2) 0.2868(2) 0.74333(17) 0.0339(4) Uani 1 1 d . . .
H15 H 0.2349 0.3373 0.8101 0.041 Uiso 1 1 calc R . .
C16 C 0.30324(19) 0.1445(2) 0.76685(16) 0.0308(4) Uani 1 1 d . . .
H16 H 0.3019 0.0973 0.8494 0.037 Uiso 1 1 calc R . .
C17 C 0.34515(19) 0.07149(19) 0.66896(16) 0.0297(4) Uani 1 1 d . . .
H17 H 0.3738 -0.0261 0.6840 0.036 Uiso 1 1 calc R . .
C18 C 0.34525(18) 0.14105(18) 0.54882(16) 0.0267(3) Uani 1 1 d . . .
H18 H 0.3725 0.0901 0.4826 0.032 Uiso 1 1 calc R . .
C19 C 0.26235(17) 0.54924(17) 0.36949(15) 0.0240(3) Uani 1 1 d . . .
C20 C 0.36364(18) 0.61305(18) 0.37374(15) 0.0262(3) Uani 1 1 d . . .
H20 H 0.4581 0.5600 0.3737 0.031 Uiso 1 1 calc R . .
C21 C 0.3283(2) 0.75256(19) 0.37803(17) 0.0313(4) Uani 1 1 d . . .
H21 H 0.3980 0.7944 0.3815 0.038 Uiso 1 1 calc R . .
C22 C 0.1908(2) 0.8313(2) 0.3772(2) 0.0414(5) Uani 1 1 d . . .
H22 H 0.1667 0.9271 0.3795 0.050 Uiso 1 1 calc R . .
C23 C 0.0888(2) 0.7698(2) 0.3731(2) 0.0467(5) Uani 1 1 d . . .
H23 H -0.0055 0.8233 0.3732 0.056 Uiso 1 1 calc R . .
C24 C 0.12460(19) 0.6301(2) 0.36895(19) 0.0350(4) Uani 1 1 d . . .
H24 H 0.0544 0.5887 0.3657 0.042 Uiso 1 1 calc R . .

loop_
_atom_site_aniso_label
_atom_site_aniso_U_11
_atom_site_aniso_U_22
_atom_site_aniso_U_33
_atom_site_aniso_U_23
_atom_site_aniso_U_13
_atom_site_aniso_U_12
P 0.01381(19) 0.0269(2) 0.0226(2) -0.00572(15) -0.00558(14) -0.00428(15)
N 0.0169(6) 0.0214(6) 0.0177(6) -0.0046(5) -0.0049(5) -0.0028(5)
C1 0.0173(7) 0.0183(7) 0.0206(7) -0.0020(6) -0.0081(6) -0.0034(6)
C2 0.0166(7) 0.0226(7) 0.0207(7) -0.0034(6) -0.0073(6) -0.0041(6)
C3 0.0164(7) 0.0313(8) 0.0199(7) -0.0074(6) -0.0064(6) -0.0052(6)
C4 0.0173(7) 0.0240(8) 0.0209(7) -0.0044(6) -0.0066(6) -0.0048(6)
C5 0.0234(8) 0.0248(8) 0.0266(8) -0.0072(6) -0.0133(6) -0.0031(6)
C6 0.0332(9) 0.0290(9) 0.0395(10) -0.0051(7) -0.0245(8) -0.0024(7)
C7 0.0260(8) 0.0281(9) 0.0419(10) -0.0097(7) -0.0164(7) -0.0066(7)
C8 0.0345(10) 0.0442(11) 0.0293(9) -0.0144(8) -0.0148(7) -0.0064(8)
C9 0.0144(7) 0.0302(8) 0.0265(8) -0.0076(6) -0.0053(6) -0.0030(6)
C13 0.0130(7) 0.0294(8) 0.0240(8) -0.0056(6) -0.0037(6) -0.0062(6)
C14 0.0265(8) 0.0309(9) 0.0286(8) -0.0075(7) -0.0102(7) -0.0028(7)
C15 0.0348(10) 0.0409(10) 0.0259(9) -0.0102(8) -0.0105(7) -0.0035(8)
C16 0.0252(8) 0.0413(10) 0.0231(8) 0.0000(7) -0.0066(6) -0.0094(7)
C17 0.0254(8) 0.0297(9) 0.0294(9) -0.0005(7) -0.0043(7) -0.0093(7)
C18 0.0242(8) 0.0295(9) 0.0249(8) -0.0063(7) -0.0028(6) -0.0090(7)
C19 0.0172(7) 0.0294(8) 0.0220(8) -0.0049(6) -0.0035(6) -0.0035(6)
C20 0.0205(8) 0.0324(9) 0.0253(8) -0.0067(7) -0.0056(6) -0.0058(7)
C21 0.0289(9) 0.0333(9) 0.0310(9) -0.0096(7) -0.0039(7) -0.0096(7)
C22 0.0336(10) 0.0291(10) 0.0540(12) -0.0138(9) -0.0042(9) -0.0029(8)
C23 0.0244(9) 0.0352(11) 0.0735(15) -0.0139(10) -0.0127(9) 0.0037(8)
C24 0.0194(8) 0.0330(10) 0.0497(11) -0.0079(8) -0.0101(8) -0.0022(7)

loop_
_atom_type_symbol
_atom_type_description
_atom_type_scat_dispersion_real
_atom_type_scat_dispersion_imag
_atom_type_scat_source
C C 0.0181 0.0091 'International Tables Vol C Tables 4.2.6.8 and 6.1.1.4'
H H 0.0000 0.0000 'International Tables Vol C Tables 4.2.6.8 and 6.1.1.4'
N N 0.0311 0.0180 'International Tables Vol C Tables 4.2.6.8 and 6.1.1.4'
P P 0.2955 0.4335 'International Tables Vol C Tables 4.2.6.8 and 6.1.1.4'

loop_
_geom_angle_atom_site_label_1
_geom_angle_atom_site_label_2
_geom_angle_atom_site_label_3
_geom_angle
C2 P C19 104.95(7)
C2 P C13 100.97(7)
C19 P C13 102.03(7)
C1 N C4 111.47(13)
N C1 C2 106.68(13)
N C1 C5 120.52(13)
C2 C1 C5 132.79(14)
C1 C2 C3 106.75(13)
C1 C2 P 124.42(11)
C3 C2 P 128.80(12)
C4 C3 C2 108.62(13)
C3 C4 N 106.48(13)
C3 C4 C9 132.35(14)
N C4 C9 121.16(13)
C1 C5 C8 110.63(13)
C1 C5 C7 109.33(13)
C8 C5 C7 108.47(14)
C1 C5 C6 110.27(13)
C8 C5 C6 108.32(14)
C7 C5 C6 109.79(14)
C11' C9 C10 137.5(2)
C11' C9 C4 109.8(2)
C10 C9 C4 111.24(19)
C11' C9 C12' 111.3(2)
C10 C9 C12' 43.1(2)
C4 C9 C12' 109.39(19)
C11' C9 C10' 111.2(2)
C10 C9 C10' 65.1(2)
C4 C9 C10' 108.69(18)
C12' C9 C10' 106.5(2)
C11' C9 C11 64.6(2)
C10 C9 C11 110.7(2)
C4 C9 C11 109.37(17)
C12' C9 C11 139.7(2)
C10' C9 C11 49.62(19)
C11' C9 C12 43.4(2)
C10 C9 C12 109.3(2)
C4 C9 C12 110.89(17)
C12' C9 C12 70.5(2)
C10' C9 C12 138.8(2)
C11 C9 C12 105.2(2)
C14 C13 C18 118.13(15)
C14 C13 P 124.10(13)
C18 C13 P 117.47(12)
C13 C14 C15 120.71(17)
C16 C15 C14 120.54(17)
C15 C16 C17 119.44(16)
C16 C17 C18 119.99(17)
C17 C18 C13 121.19(16)
C24 C19 C20 118.21(16)
C24 C19 P 116.39(13)
C20 C19 P 125.39(13)
C21 C20 C19 120.96(16)
C20 C21 C22 119.99(17)
C23 C22 C21 119.86(18)
C24 C23 C22 119.95(18)
C23 C24 C19 121.02(18)

loop_
_geom_bond_atom_site_label_1
_geom_bond_atom_site_label_2
_geom_bond_distance
P C2 1.8104(16)
P C19 1.8370(18)
P C13 1.8397(17)
N C1 1.3748(19)
N C4 1.3770(19)
C1 C2 1.387(2)
C1 C5 1.522(2)
C2 C3 1.438(2)
C3 C4 1.365(2)
C4 C9 1.512(2)
C5 C8 1.532(2)
C5 C7 1.535(2)
C5 C6 1.537(2)
C9 C11' 1.473(4)
C9 C10 1.481(4)
C9 C12' 1.549(4)
C9 C10' 1.550(4)
C9 C11 1.555(4)
C9 C12 1.569(4)
C13 C14 1.388(2)
C13 C18 1.400(2)
C14 C15 1.394(3)
C15 C16 1.384(3)
C16 C17 1.385(3)
C17 C18 1.389(2)
C19 C24 1.398(2)
C19 C20 1.398(2)
C20 C21 1.386(3)
C21 C22 1.390(3)
C22 C23 1.387(3)
C23 C24 1.387(3)

loop_
_geom_torsion_atom_site_label_1
_geom_torsion_atom_site_label_2
_geom_torsion_atom_site_label_3
_geom_torsion_atom_site_label_4
_geom_torsion
C4 N C1 C2 0.09(17)
C4 N C1 C5 -178.64(13)
N C1 C2 C3 -0.27(17)
C5 C1 C2 C3 178.24(16)
N C1 C2 P -178.50(11)
C5 C1 C2 P 0.0(3)
C19 P C2 C1 -114.60(14)
C13 P C2 C1 139.65(14)
C19 P C2 C3 67.57(16)
C13 P C2 C3 -38.18(16)
C1 C2 C3 C4 0.36(18)
P C2 C3 C4 178.49(12)
C2 C3 C4 N -0.30(18)
C2 C3 C4 C9 -178.86(16)
C1 N C4 C3 0.14(18)
C1 N C4 C9 178.90(13)
N C1 C5 C8 -2.8(2)
C2 C1 C5 C8 178.89(17)
N C1 C5 C7 116.62(16)
C2 C1 C5 C7 -61.7(2)
N C1 C5 C6 -122.58(16)
C2 C1 C5 C6 59.1(2)
C3 C4 C9 C11' 91.0(3)
N C4 C9 C11' -87.4(2)
C3 C4 C9 C10 -100.6(2)
N C4 C9 C10 81.0(2)
C3 C4 C9 C12' -146.6(2)
N C4 C9 C12' 35.0(2)
C3 C4 C9 C10' -30.7(3)
N C4 C9 C10' 150.88(19)
C3 C4 C9 C11 22.0(3)
N C4 C9 C11 -156.42(18)
C3 C4 C9 C12 137.5(2)
N C4 C9 C12 -40.9(2)
C2 P C13 C14 120.92(14)
C19 P C13 C14 12.86(15)
C2 P C13 C18 -65.54(13)
C19 P C13 C18 -173.60(12)
C18 C13 C14 C15 0.3(2)
P C13 C14 C15 173.75(13)
C13 C14 C15 C16 0.1(3)
C14 C15 C16 C17 0.2(3)
C15 C16 C17 C18 -0.8(3)
C16 C17 C18 C13 1.1(3)
C14 C13 C18 C17 -0.8(2)
P C13 C18 C17 -174.78(13)
C2 P C19 C24 143.90(14)
C13 P C19 C24 -111.14(14)
C2 P C19 C20 -36.24(16)
C13 P C19 C20 68.72(15)
C24 C19 C20 C21 0.4(3)
P C19 C20 C21 -179.50(13)
C19 C20 C21 C22 -0.5(3)
C20 C21 C22 C23 0.5(3)
C21 C22 C23 C24 -0.5(4)
C22 C23 C24 C19 0.4(3)
C20 C19 C24 C23 -0.3(3)
P C19 C24 C23 179.56(17)
